data_1506956
loop_
_publ_author_name
'Wu, Hai-Chen'
'Yu, Jin-Quan'
'Spencer, Jonathan B.'

_publ_section_title
;
 Stereospecific deoxygenation of phosphine oxides with retention of
 configuration using triphenylphosphine or triethyl phosphite as an oxygen
 acceptor.
;
_journal_issue 25
_journal_name_full 'Organic letters'
_journal_page_first 4675
_journal_page_last 4678
_journal_paper_doi 10.1021/ol048227c
_journal_volume 6
_journal_year 2004
_chemical_formula_moiety 'C48 H28 F12 P2'
_chemical_formula_sum 'C48 H28 F12 P2'
_chemical_formula_weight 894.64
_chemical_name_systematic
; 
 ? 
;
_space_group_IT_number 15
_symmetry_cell_setting monoclinic
_symmetry_space_group_name_Hall '-C 2yc'
_symmetry_space_group_name_H-M 'C 1 2/c 1'
_atom_sites_solution_hydrogens geom
_atom_sites_solution_primary direct
_atom_sites_solution_secondary difmap
_audit_creation_method SHELXL-97
_cell_angle_alpha 90.00
_cell_angle_beta 110.0500(10)
_cell_angle_gamma 90.00
_cell_formula_units_Z 4
_cell_length_a 28.4224(6)
_cell_length_b 8.0575(2)
_cell_length_c 18.7865(6)
_cell_measurement_reflns_used 8712
_cell_measurement_temperature 180(2)
_cell_measurement_theta_max 25.03
_cell_measurement_theta_min 1.00
_cell_volume 4041.61(19)
_computing_cell_refinement 'HKL Scalepack (Otwinowski & Minor 1997)'
_computing_data_collection 'Collect (Nonius B.V. 1998)'
_computing_data_reduction
;
 HKL Denzo and Scalepack (Otwinowski & Minor 1997)
;
_computing_publication_material 'SHELXL-97 (Sheldrick 1997)'
_computing_structure_refinement 'SHELXL-97 (Sheldrick 1997)'
_computing_structure_solution 'SIR-92 (Altomare et al. 1994)'
_diffrn_ambient_temperature 180(2)
_diffrn_measured_fraction_theta_full 0.992
_diffrn_measured_fraction_theta_max 0.992
_diffrn_measurement_device_type 'Nonius Kappa CCD'
_diffrn_measurement_method 'Thin slice \w and \f scans'
_diffrn_radiation_source 'fine-focus sealed tube'
_diffrn_radiation_type MoK\a
_diffrn_radiation_wavelength 0.71073
_diffrn_reflns_av_R_equivalents 0.0344
_diffrn_reflns_av_sigmaI/netI 0.0388
_diffrn_reflns_limit_h_max 33
_diffrn_reflns_limit_h_min -33
_diffrn_reflns_limit_k_max 9
_diffrn_reflns_limit_k_min -7
_diffrn_reflns_limit_l_max 22
_diffrn_reflns_limit_l_min -22
_diffrn_reflns_number 12761
_diffrn_reflns_theta_full 25.00
_diffrn_reflns_theta_max 25.00
_diffrn_reflns_theta_min 3.65
_exptl_absorpt_coefficient_mu 0.199
_exptl_absorpt_correction_T_max 0.981
_exptl_absorpt_correction_T_min 0.942
_exptl_absorpt_correction_type multi-scan
_exptl_absorpt_process_details
;
multi-scan from symmetry-related measurements 
 Sortav (Blessing 1995)
;
_exptl_crystal_colour colourless
_exptl_crystal_density_diffrn 1.470
_exptl_crystal_density_method 'not measured'
_exptl_crystal_F_000 1816
_exptl_crystal_size_max 0.46
_exptl_crystal_size_mid 0.12
_exptl_crystal_size_min 0.10
_refine_diff_density_max 0.853
_refine_diff_density_min -0.614
_refine_diff_density_rms 0.078
_refine_ls_extinction_method none
_refine_ls_goodness_of_fit_ref 1.027
_refine_ls_hydrogen_treatment mixed
_refine_ls_matrix_type full
_refine_ls_number_parameters 280
_refine_ls_number_reflns 3554
_refine_ls_number_restraints 0
_refine_ls_restrained_S_all 1.027
_refine_ls_R_factor_all 0.0753
_refine_ls_R_factor_gt 0.0608
_refine_ls_shift/su_max 0.000
_refine_ls_shift/su_mean 0.000
_refine_ls_structure_factor_coef Fsqd
_refine_ls_weighting_details 'calc w=1/[\s^2^(Fo^2^)+(0.0905P)^2^+9.6517P] where P=(Fo^2^+2Fc^2^)/3'
_refine_ls_weighting_scheme calc
_refine_ls_wR_factor_gt 0.1610
_refine_ls_wR_factor_ref 0.1713
_reflns_number_gt 2856
_reflns_number_total 3554
_reflns_threshold_expression >2sigma(I)
_cod_data_source_file ol048227csi20040902_075219.cif
_cod_data_source_block sp0301
_cod_depositor_comments
;
The following automatic conversions were performed:

'_symmetry_cell_setting' value 'Monoclinic' changed to 'monoclinic'
according to /home/saulius/struct/CIF-dictionaries/cif_core.dic
dictionary named 'cif_core.dic' version 2.4.1 from 2010-06-29.

Automatic conversion script
Id: cif_fix_values 1715 2011-07-08 13:25:40Z adriana 
;
_cod_original_cell_volume 4041.61(18)
_cod_original_sg_symbol_H-M C2/c
_cod_database_code 1506956

loop_
_symmetry_equiv_pos_as_xyz
'x, y, z'
'-x, y, -z+1/2'
'x+1/2, y+1/2, z'
'-x+1/2, y+1/2, -z+1/2'
'-x, -y, -z'
'x, -y, z-1/2'
'-x+1/2, -y+1/2, -z'
'x+1/2, -y+1/2, z-1/2'

loop_
_atom_site_label
_atom_site_type_symbol
_atom_site_fract_x
_atom_site_fract_y
_atom_site_fract_z
_atom_site_U_iso_or_equiv
_atom_site_adp_type
_atom_site_occupancy
_atom_site_symmetry_multiplicity
_atom_site_calc_flag
_atom_site_refinement_flags
P1 P 0.43134(3) 0.17936(9) 0.22173(4) 0.0304(2) Uani 1 1 d .
C1 C 0.49120(10) -0.0806(3) 0.20735(14) 0.0278(6) Uani 1 1 d .
C2 C 0.45455(10) 0.0314(3) 0.16683(15) 0.0292(6) Uani 1 1 d .
C3 C 0.43976(11) 0.0335(4) 0.08670(15) 0.0327(6) Uani 1 1 d .
H3 H 0.4144 0.1086 0.0587 0.039 Uiso 1 1 calc R
C4 C 0.46113(11) -0.0702(4) 0.04889(16) 0.0344(7) Uani 1 1 d .
H4 H 0.4508 -0.0645 -0.0048 0.041 Uiso 1 1 calc R
C5 C 0.52147(12) -0.2942(4) 0.05112(17) 0.0399(7) Uani 1 1 d .
H5 H 0.5119 -0.2903 -0.0025 0.048 Uiso 1 1 calc R
C6 C 0.55724(12) -0.4043(4) 0.09114(18) 0.0417(8) Uani 1 1 d .
H6 H 0.5725 -0.4756 0.0651 0.050 Uiso 1 1 calc R
C7 C 0.57170(12) -0.4131(4) 0.17049(18) 0.0403(7) Uani 1 1 d .
H7 H 0.5967 -0.4902 0.1978 0.048 Uiso 1 1 calc R
C8 C 0.54995(11) -0.3109(3) 0.20858(16) 0.0332(6) Uani 1 1 d .
H8 H 0.5597 -0.3190 0.2621 0.040 Uiso 1 1 calc R
C9 C 0.51318(10) -0.1935(3) 0.16934(15) 0.0277(6) Uani 1 1 d .
C10 C 0.49846(11) -0.1860(3) 0.08845(16) 0.0315(6) Uani 1 1 d .
C11 C 0.39349(11) 0.3201(3) 0.14718(16) 0.0311(6) Uani 1 1 d .
C12 C 0.34157(12) 0.3254(4) 0.11926(19) 0.0448(8) Uani 1 1 d .
H12 H 0.3229 0.2501 0.1381 0.054 Uiso 1 1 calc R
C13 C 0.31661(12) 0.4403(4) 0.0639(2) 0.0493(9) Uani 1 1 d .
H13 H 0.2810 0.4423 0.0448 0.059 Uiso 1 1 calc R
C14 C 0.34326(11) 0.5508(4) 0.03677(16) 0.0372(7) Uani 1 1 d .
C15 C 0.39517(12) 0.5489(4) 0.06557(17) 0.0388(7) Uani 1 1 d .
H15 H 0.4137 0.6261 0.0474 0.047 Uiso 1 1 calc R
C16 C 0.41999(11) 0.4352(4) 0.12050(17) 0.0369(7) Uani 1 1 d .
H16 H 0.4556 0.4355 0.1404 0.044 Uiso 1 1 calc R
C17 C 0.31798(14) 0.6741(4) -0.02321(19) 0.0470(8) Uani 1 1 d .
F171 F 0.26987(9) 0.6402(3) -0.05943(13) 0.0733(7) Uani 1 1 d .
F172 F 0.33898(10) 0.6841(3) -0.07650(12) 0.0723(7) Uani 1 1 d .
F173 F 0.31980(10) 0.8289(3) 0.00382(13) 0.0725(7) Uani 1 1 d .
C18 C 0.38466(10) 0.0527(3) 0.24406(16) 0.0316(6) Uani 1 1 d .
C19 C 0.38224(12) 0.0688(4) 0.31634(17) 0.0406(7) Uani 1 1 d .
H19 H 0.4029 0.1481 0.3502 0.049 Uiso 1 1 calc R
C20 C 0.35029(14) -0.0286(4) 0.3398(2) 0.0506(9) Uani 1 1 d .
H20 H 0.3492 -0.0169 0.3896 0.061 Uiso 1 1 calc R
C21 C 0.31987(12) -0.1435(4) 0.2904(2) 0.0463(8) Uani 1 1 d .
C22 C 0.32131(12) -0.1607(4) 0.2183(2) 0.0468(8) Uani 1 1 d .
H22 H 0.3002 -0.2390 0.1844 0.056 Uiso 1 1 calc R
C23 C 0.35369(11) -0.0635(4) 0.19511(17) 0.0411(7) Uani 1 1 d .
H23 H 0.3548 -0.0763 0.1454 0.049 Uiso 1 1 calc R
C24 C 0.28568(18) -0.2521(6) 0.3148(3) 0.0754(13) Uani 1 1 d .
F241 F 0.2955(2) -0.4081(5) 0.3130(4) 0.202(3) Uani 1 1 d .
F242 F 0.2853(2) -0.2265(8) 0.3801(2) 0.199(3) Uani 1 1 d .
F243 F 0.24008(14) -0.2503(7) 0.2713(3) 0.166(2) Uani 1 1 d .

loop_
_atom_site_aniso_label
_atom_site_aniso_U_11
_atom_site_aniso_U_22
_atom_site_aniso_U_33
_atom_site_aniso_U_23
_atom_site_aniso_U_13
_atom_site_aniso_U_12
P1 0.0297(4) 0.0358(4) 0.0261(4) -0.0019(3) 0.0098(3) 0.0025(3)
C1 0.0309(14) 0.0316(15) 0.0227(14) 0.0002(11) 0.0115(11) -0.0046(11)
C2 0.0291(14) 0.0349(15) 0.0259(14) -0.0026(11) 0.0122(12) -0.0032(11)
C3 0.0339(15) 0.0384(16) 0.0245(14) 0.0009(12) 0.0086(12) -0.0031(12)
C4 0.0408(16) 0.0423(17) 0.0214(14) -0.0013(12) 0.0123(12) -0.0079(13)
C5 0.0526(19) 0.0438(18) 0.0306(16) -0.0090(13) 0.0236(14) -0.0108(14)
C6 0.0517(19) 0.0389(17) 0.0445(18) -0.0087(14) 0.0293(16) 0.0001(14)
C7 0.0453(18) 0.0329(16) 0.0488(19) -0.0009(13) 0.0237(15) 0.0020(13)
C8 0.0402(16) 0.0322(15) 0.0306(15) -0.0019(12) 0.0166(13) -0.0021(12)
C9 0.0314(14) 0.0303(14) 0.0248(14) -0.0017(11) 0.0141(12) -0.0066(11)
C10 0.0367(16) 0.0333(15) 0.0283(14) -0.0048(12) 0.0160(12) -0.0102(12)
C11 0.0325(15) 0.0344(15) 0.0283(14) -0.0028(11) 0.0127(12) 0.0000(11)
C12 0.0327(16) 0.058(2) 0.0482(19) 0.0181(16) 0.0191(14) 0.0036(14)
C13 0.0321(16) 0.063(2) 0.052(2) 0.0174(17) 0.0140(15) 0.0077(15)
C14 0.0437(18) 0.0384(17) 0.0305(15) 0.0009(12) 0.0141(13) 0.0025(13)
C15 0.0441(18) 0.0365(16) 0.0386(17) -0.0014(13) 0.0180(14) -0.0065(13)
C16 0.0324(16) 0.0380(17) 0.0401(17) -0.0034(13) 0.0122(13) -0.0038(12)
C17 0.054(2) 0.047(2) 0.0383(18) 0.0044(14) 0.0134(16) 0.0061(15)
F171 0.0606(14) 0.0830(16) 0.0570(14) 0.0231(12) -0.0047(11) 0.0048(12)
F172 0.1003(19) 0.0757(16) 0.0511(13) 0.0258(11) 0.0390(13) 0.0185(13)
F173 0.1048(19) 0.0452(13) 0.0559(14) 0.0059(10) 0.0127(13) 0.0216(12)
C18 0.0320(15) 0.0362(15) 0.0284(14) 0.0039(12) 0.0124(12) 0.0065(12)
C19 0.0494(19) 0.0430(18) 0.0340(16) 0.0004(13) 0.0205(14) 0.0032(14)
C20 0.064(2) 0.055(2) 0.0456(19) 0.0072(16) 0.0364(18) 0.0090(17)
C21 0.0403(18) 0.049(2) 0.055(2) 0.0138(16) 0.0237(16) 0.0069(15)
C22 0.0371(17) 0.053(2) 0.0464(19) 0.0056(15) 0.0093(15) -0.0054(15)
C23 0.0392(17) 0.053(2) 0.0306(16) 0.0006(14) 0.0117(13) -0.0030(14)
C24 0.068(3) 0.081(3) 0.094(3) 0.037(3) 0.050(3) 0.009(2)
F241 0.209(5) 0.098(3) 0.386(8) 0.083(4) 0.215(6) 0.007(3)
F242 0.253(5) 0.273(6) 0.126(3) -0.062(4) 0.137(4) -0.180(5)
F243 0.081(2) 0.234(5) 0.179(4) 0.082(4) 0.039(2) -0.057(3)

loop_
_atom_type_symbol
_atom_type_description
_atom_type_scat_dispersion_real
_atom_type_scat_dispersion_imag
_atom_type_scat_source
C C 0.0033 0.0016 'International Tables Vol C Tables 4.2.6.8 and 6.1.1.4'
H H 0.0000 0.0000 'International Tables Vol C Tables 4.2.6.8 and 6.1.1.4'
F F 0.0171 0.0103 'International Tables Vol C Tables 4.2.6.8 and 6.1.1.4'
P P 0.1023 0.0942 'International Tables Vol C Tables 4.2.6.8 and 6.1.1.4'

loop_
_geom_angle_atom_site_label_1
_geom_angle_atom_site_label_2
_geom_angle_atom_site_label_3
_geom_angle
_geom_angle_site_symmetry_3
C18 P1 C11 103.74(13) .
C18 P1 C2 101.19(13) .
C11 P1 C2 101.62(12) .
C2 C1 C9 120.9(2) .
C2 C1 C1 119.7(2) 2_655
C9 C1 C1 119.3(2) 2_655
C1 C2 C3 118.9(2) .
C1 C2 P1 117.3(2) .
C3 C2 P1 123.7(2) .
C4 C3 C2 121.5(3) .
C4 C3 H3 119.3 .
C2 C3 H3 119.3 .
C3 C4 C10 121.1(3) .
C3 C4 H4 119.5 .
C10 C4 H4 119.5 .
C6 C5 C10 120.8(3) .
C6 C5 H5 119.6 .
C10 C5 H5 119.6 .
C5 C6 C7 120.6(3) .
C5 C6 H6 119.7 .
C7 C6 H6 119.7 .
C8 C7 C6 120.2(3) .
C8 C7 H7 119.9 .
C6 C7 H7 119.9 .
C7 C8 C9 121.0(3) .
C7 C8 H8 119.5 .
C9 C8 H8 119.5 .
C8 C9 C1 122.5(2) .
C8 C9 C10 118.4(2) .
C1 C9 C10 119.1(2) .
C5 C10 C4 122.5(3) .
C5 C10 C9 119.0(3) .
C4 C10 C9 118.5(2) .
C12 C11 C16 118.7(3) .
C12 C11 P1 125.2(2) .
C16 C11 P1 116.0(2) .
C11 C12 C13 120.5(3) .
C11 C12 H12 119.8 .
C13 C12 H12 119.8 .
C14 C13 C12 120.2(3) .
C14 C13 H13 119.9 .
C12 C13 H13 119.9 .
C13 C14 C15 119.7(3) .
C13 C14 C17 121.9(3) .
C15 C14 C17 118.4(3) .
C16 C15 C14 120.1(3) .
C16 C15 H15 119.9 .
C14 C15 H15 119.9 .
C15 C16 C11 120.7(3) .
C15 C16 H16 119.6 .
C11 C16 H16 119.6 .
F171 C17 F172 106.0(3) .
F171 C17 F173 106.5(3) .
F172 C17 F173 105.0(3) .
F171 C17 C14 113.2(3) .
F172 C17 C14 112.6(3) .
F173 C17 C14 112.8(3) .
C19 C18 C23 118.4(3) .
C19 C18 P1 117.0(2) .
C23 C18 P1 124.5(2) .
C20 C19 C18 121.2(3) .
C20 C19 H19 119.4 .
C18 C19 H19 119.4 .
C19 C20 C21 119.5(3) .
C19 C20 H20 120.2 .
C21 C20 H20 120.2 .
C22 C21 C20 120.4(3) .
C22 C21 C24 119.1(4) .
C20 C21 C24 120.5(4) .
C21 C22 C23 119.9(3) .
C21 C22 H22 120.0 .
C23 C22 H22 120.0 .
C22 C23 C18 120.6(3) .
C22 C23 H23 119.7 .
C18 C23 H23 119.7 .
F242 C24 F243 106.2(5) .
F242 C24 F241 105.2(5) .
F243 C24 F241 100.2(6) .
F242 C24 C21 115.6(5) .
F243 C24 C21 115.0(4) .
F241 C24 C21 113.1(4) .

loop_
_geom_bond_atom_site_label_1
_geom_bond_atom_site_label_2
_geom_bond_distance
_geom_bond_site_symmetry_2
P1 C18 1.833(3) .
P1 C11 1.836(3) .
P1 C2 1.840(3) .
C1 C2 1.391(4) .
C1 C9 1.426(4) .
C1 C1 1.506(5) 2_655
C2 C3 1.418(4) .
C3 C4 1.366(4) .
C3 H3 0.9500 .
C4 C10 1.417(4) .
C4 H4 0.9500 .
C5 C6 1.364(5) .
C5 C10 1.412(4) .
C5 H5 0.9500 .
C6 C7 1.406(4) .
C6 H6 0.9500 .
C7 C8 1.369(4) .
C7 H7 0.9500 .
C8 C9 1.415(4) .
C8 H8 0.9500 .
C9 C10 1.433(4) .
C11 C12 1.387(4) .
C11 C16 1.392(4) .
C12 C13 1.391(5) .
C12 H12 0.9500 .
C13 C14 1.376(4) .
C13 H13 0.9500 .
C14 C15 1.386(4) .
C14 C17 1.489(4) .
C15 C16 1.380(4) .
C15 H15 0.9500 .
C16 H16 0.9500 .
C17 F171 1.330(4) .
C17 F172 1.332(4) .
C17 F173 1.341(4) .
C18 C19 1.389(4) .
C18 C23 1.394(4) .
C19 C20 1.382(5) .
C19 H19 0.9500 .
C20 C21 1.385(5) .
C20 H20 0.9500 .
C21 C22 1.376(5) .
C21 C24 1.493(5) .
C22 C23 1.387(4) .
C22 H22 0.9500 .
C23 H23 0.9500 .
C24 F242 1.248(6) .
C24 F243 1.273(6) .
C24 F241 1.290(6) .

loop_
_geom_torsion_atom_site_label_1
_geom_torsion_atom_site_label_2
_geom_torsion_atom_site_label_3
_geom_torsion_atom_site_label_4
_geom_torsion
_geom_torsion_site_symmetry_1
C9 C1 C2 C3 -0.9(4) .
C1 C1 C2 C3 177.8(2) 2_655
C9 C1 C2 P1 -176.57(19) .
C1 C1 C2 P1 2.1(3) 2_655
C18 P1 C2 C1 -82.7(2) .
C11 P1 C2 C1 170.5(2) .
C18 P1 C2 C3 101.9(2) .
C11 P1 C2 C3 -4.9(3) .
C1 C2 C3 C4 -0.9(4) .
P1 C2 C3 C4 174.5(2) .
C2 C3 C4 C10 1.0(4) .
C10 C5 C6 C7 0.5(5) .
C5 C6 C7 C8 0.0(5) .
C6 C7 C8 C9 -0.9(4) .
C7 C8 C9 C1 -177.4(3) .
C7 C8 C9 C10 1.2(4) .
C2 C1 C9 C8 -179.0(3) .
C1 C1 C9 C8 2.4(4) 2_655
C2 C1 C9 C10 2.5(4) .
C1 C1 C9 C10 -176.2(2) 2_655
C6 C5 C10 C4 -179.9(3) .
C6 C5 C10 C9 -0.1(4) .
C3 C4 C10 C5 -179.7(3) .
C3 C4 C10 C9 0.5(4) .
C8 C9 C10 C5 -0.7(4) .
C1 C9 C10 C5 178.0(3) .
C8 C9 C10 C4 179.1(2) .
C1 C9 C10 C4 -2.2(4) .
C18 P1 C11 C12 2.1(3) .
C2 P1 C11 C12 106.8(3) .
C18 P1 C11 C16 178.4(2) .
C2 P1 C11 C16 -76.9(2) .
C16 C11 C12 C13 2.1(5) .
P1 C11 C12 C13 178.3(3) .
C11 C12 C13 C14 -0.6(5) .
C12 C13 C14 C15 -0.9(5) .
C12 C13 C14 C17 179.1(3) .
C13 C14 C15 C16 0.8(5) .
C17 C14 C15 C16 -179.2(3) .
C14 C15 C16 C11 0.7(4) .
C12 C11 C16 C15 -2.1(4) .
P1 C11 C16 C15 -178.7(2) .
C13 C14 C17 F171 -15.4(5) .
C15 C14 C17 F171 164.6(3) .
C13 C14 C17 F172 -135.6(3) .
C15 C14 C17 F172 44.4(4) .
C13 C14 C17 F173 105.7(4) .
C15 C14 C17 F173 -74.3(4) .
C11 P1 C18 C19 -115.2(2) .
C2 P1 C18 C19 139.8(2) .
C11 P1 C18 C23 68.4(3) .
C2 P1 C18 C23 -36.7(3) .
C23 C18 C19 C20 0.5(5) .
P1 C18 C19 C20 -176.2(3) .
C18 C19 C20 C21 -0.5(5) .
C19 C20 C21 C22 -0.1(5) .
C19 C20 C21 C24 179.0(3) .
C20 C21 C22 C23 0.5(5) .
C24 C21 C22 C23 -178.5(3) .
C21 C22 C23 C18 -0.5(5) .
C19 C18 C23 C22 -0.1(5) .
P1 C18 C23 C22 176.4(2) .
C22 C21 C24 F242 -178.0(5) .
C20 C21 C24 F242 2.9(7) .
C22 C21 C24 F243 -53.7(6) .
C20 C21 C24 F243 127.3(5) .
C22 C21 C24 F241 60.6(6) .
C20 C21 C24 F241 -118.5(6) .
